data_7012035
loop_
_publ_author_name
'Balakrishna, Maravanji S.'
'Panda, Rashmishree'
'Mague, Joel T.'

_publ_section_title
;
 Synthesis and derivatization, structures and transition metal
 chemistry of a new large bite bis(phosphinite) derived from
 bis(2-hydroxy-1-naphthyl)methane
;
_journal_issue 24
_journal_name_full 'Journal of the Chemical Society, Dalton Transactions'
_journal_page_first 4617
_journal_paper_doi 10.1039/b206994f
_journal_year 2002
_chemical_formula_sum 'C46 H38 Cl4 O3 P2 Pt'
_chemical_formula_weight 1037.58
_chemical_name_systematic
; 
? 
;
_space_group_IT_number 14
_symmetry_cell_setting monoclinic
_symmetry_space_group_name_Hall '-P 2ybc'
_symmetry_space_group_name_H-M 'P 1 21/c 1'
_atom_sites_solution_hydrogens geom
_atom_sites_solution_primary Patterson
_atom_sites_solution_secondary difmap
_audit_creation_method SHELXL-97
_cell_angle_alpha 90.00
_cell_angle_beta 106.30(1)
_cell_angle_gamma 90.00
_cell_formula_units_Z 4
_cell_length_a 15.357(3)
_cell_length_b 11.005(2)
_cell_length_c 26.594(4)
_cell_measurement_reflns_used 25
_cell_measurement_temperature 293(2)
_cell_measurement_theta_max 23.54
_cell_measurement_theta_min 20.06
_cell_volume 4313.8(13)
_computing_cell_refinement 'CAD-4 Software (Enraf-Nonius, 1989)'
_computing_data_collection 'CAD-4 Software (Enraf-Nonius, 1989)'
_computing_molecular_graphics 'SHELXTL (Bruker AXS, 1997)'
_computing_publication_material 'SHELXTL (Bruker AXS, 1997)'
_computing_structure_refinement 'SHELXL-97 (Sheldrick, 1997)'
_computing_structure_solution 'SHELXS-97 (Sheldrick, 1990)'
_diffrn_ambient_temperature 293(2)
_diffrn_measured_fraction_theta_full 0.991
_diffrn_measured_fraction_theta_max 0.991
_diffrn_measurement_device_type 'Enraf-Nonius CAD-4'
_diffrn_measurement_method '\q/2\q scans'
_diffrn_radiation_monochromator graphite
_diffrn_radiation_source 'fine-focus sealed tube'
_diffrn_radiation_type MoK\a
_diffrn_radiation_wavelength 0.71073
_diffrn_reflns_av_R_equivalents 0.1381
_diffrn_reflns_av_sigmaI/netI 0.0735
_diffrn_reflns_limit_h_max 18
_diffrn_reflns_limit_h_min 0
_diffrn_reflns_limit_k_max 13
_diffrn_reflns_limit_k_min 0
_diffrn_reflns_limit_l_max 30
_diffrn_reflns_limit_l_min -31
_diffrn_reflns_number 7934
_diffrn_reflns_theta_full 25.13
_diffrn_reflns_theta_max 25.13
_diffrn_reflns_theta_min 1.60
_diffrn_standards_decay_% 20
_diffrn_standards_interval_time 120
_diffrn_standards_number 2
_exptl_absorpt_coefficient_mu 3.614
_exptl_absorpt_correction_T_max 0.2587
_exptl_absorpt_correction_T_min 0.1974
_exptl_absorpt_correction_type empirical
_exptl_absorpt_process_details '\y scans (North, et al., 1968)'
_exptl_crystal_colour Colourless
_exptl_crystal_density_diffrn 1.594
_exptl_crystal_density_method 'not measured'
_exptl_crystal_description Block
_exptl_crystal_F_000 2048
_exptl_crystal_size_max 0.43
_exptl_crystal_size_mid 0.40
_exptl_crystal_size_min 0.30
_refine_diff_density_max 3.367
_refine_diff_density_min -3.710
_refine_diff_density_rms 0.194
_refine_ls_extinction_method none
_refine_ls_goodness_of_fit_ref 1.053
_refine_ls_hydrogen_treatment constr
_refine_ls_matrix_type full
_refine_ls_number_parameters 505
_refine_ls_number_reflns 7630
_refine_ls_number_restraints 0
_refine_ls_restrained_S_all 1.053
_refine_ls_R_factor_all 0.1185
_refine_ls_R_factor_gt 0.0605
_refine_ls_shift/su_max 0.003
_refine_ls_shift/su_mean 0.000
_refine_ls_structure_factor_coef Fsqd
_refine_ls_weighting_details 'calc w=1/[\s^2^(Fo^2^)+(0.1246P)^2^+1.4790P] where P=(Fo^2^+2Fc^2^)/3'
_refine_ls_weighting_scheme calc
_refine_ls_wR_factor_gt 0.1585
_refine_ls_wR_factor_ref 0.1858
_reflns_number_gt 5065
_reflns_number_total 7630
_reflns_threshold_expression >2sigma(I)
_cod_data_source_file b206994f.txt
_cod_data_source_block msb121
_cod_depositor_comments
;
The following automatic conversions were performed:
'_symmetry_cell_setting' value 'Monoclinic' changed to 'monoclinic'
according to '/home/saulius/struct/CIF-dictionaries/cif_core.dic'
dictionary named 'cif_core.dic' version 2.4.1 from 2010-06-29.

Automatic conversion script
Id: cif_fix_enum 1527 2010-12-29 10:47:43Z saulius 
;
_cod_original_cell_volume 4314(1)
_cod_original_sg_symbol_H-M P2(1)/c
_cod_database_code 7012035
_computing_data-reduction 'XCAD4 (Harms, 1996)'

loop_
_symmetry_equiv_pos_as_xyz
'x, y, z'
'-x, y+1/2, -z+1/2'
'-x, -y, -z'
'x, -y-1/2, z-1/2'

loop_
_atom_site_label
_atom_site_type_symbol
_atom_site_fract_x
_atom_site_fract_y
_atom_site_fract_z
_atom_site_U_iso_or_equiv
_atom_site_adp_type
_atom_site_occupancy
_atom_site_symmetry_multiplicity
_atom_site_calc_flag
_atom_site_refinement_flags
_atom_site_disorder_assembly
_atom_site_disorder_group
Pt Pt 0.24507(2) 0.08910(3) 0.771645(15) 0.04095(16) Uani 1 1 d . . .
Cl1 Cl 0.2794(2) 0.1255(3) 0.69240(12) 0.0649(8) Uani 1 1 d . . .
Cl2 Cl 0.1704(2) -0.0855(3) 0.73304(13) 0.0677(8) Uani 1 1 d . . .
P1 P 0.20845(16) 0.0571(2) 0.84593(10) 0.0410(6) Uani 1 1 d . . .
P2 P 0.32767(16) 0.2544(2) 0.79974(10) 0.0402(6) Uani 1 1 d . . .
O1 O 0.2940(4) 0.0335(6) 0.8959(3) 0.0439(15) Uani 1 1 d . . .
O2 O 0.3527(4) 0.2682(6) 0.8627(3) 0.0436(15) Uani 1 1 d . . .
C1 C 0.1549(6) 0.1805(9) 0.8686(5) 0.050(3) Uani 1 1 d . . .
C2 C 0.1682(9) 0.1981(12) 0.9220(6) 0.074(4) Uani 1 1 d . . .
H2 H 0.2067 0.1463 0.9458 0.089 Uiso 1 1 calc R . .
C3 C 0.1252(12) 0.2915(14) 0.9402(7) 0.093(5) Uani 1 1 d . . .
H3 H 0.1369 0.3046 0.9761 0.112 Uiso 1 1 calc R . .
C4 C 0.0650(11) 0.3653(15) 0.9053(9) 0.099(6) Uani 1 1 d . . .
H4 H 0.0339 0.4260 0.9175 0.119 Uiso 1 1 calc R . .
C5 C 0.0503(10) 0.3487(15) 0.8506(9) 0.106(6) Uani 1 1 d . . .
H5 H 0.0104 0.3993 0.8269 0.127 Uiso 1 1 calc R . .
C6 C 0.0954(9) 0.2571(13) 0.8327(6) 0.081(4) Uani 1 1 d . . .
H6 H 0.0864 0.2462 0.7969 0.097 Uiso 1 1 calc R . .
C7 C 0.1346(7) -0.0685(9) 0.8496(4) 0.049(2) Uani 1 1 d . . .
C8 C 0.0494(7) -0.0748(11) 0.8151(5) 0.060(3) Uani 1 1 d . . .
H8 H 0.0303 -0.0168 0.7889 0.072 Uiso 1 1 calc R . .
C9 C -0.0086(8) -0.1704(15) 0.8200(6) 0.082(4) Uani 1 1 d . . .
H9 H -0.0660 -0.1755 0.7963 0.098 Uiso 1 1 calc R . .
C10 C 0.0169(10) -0.2547(14) 0.8581(7) 0.084(4) Uani 1 1 d . . .
H10 H -0.0227 -0.3164 0.8611 0.101 Uiso 1 1 calc R . .
C11 C 0.1019(10) -0.2478(12) 0.8920(7) 0.088(5) Uani 1 1 d . . .
H11 H 0.1211 -0.3071 0.9177 0.106 Uiso 1 1 calc R . .
C12 C 0.1604(8) -0.1533(11) 0.8888(5) 0.067(3) Uani 1 1 d . . .
H12 H 0.2170 -0.1475 0.9133 0.080 Uiso 1 1 calc R . .
C13 C 0.3784(6) -0.0116(9) 0.8926(4) 0.043(2) Uani 1 1 d . . .
C14 C 0.3793(8) -0.1133(9) 0.8615(4) 0.051(3) Uani 1 1 d . . .
H14 H 0.3252 -0.1480 0.8419 0.061 Uiso 1 1 calc R . .
C15 C 0.4592(8) -0.1603(9) 0.8603(4) 0.055(3) Uani 1 1 d . . .
H15 H 0.4602 -0.2276 0.8394 0.066 Uiso 1 1 calc R . .
C16 C 0.5415(7) -0.1095(9) 0.8903(4) 0.049(3) Uani 1 1 d . . .
C17 C 0.6281(9) -0.1597(11) 0.8902(5) 0.063(3) Uani 1 1 d . . .
H17 H 0.6302 -0.2265 0.8692 0.076 Uiso 1 1 calc R . .
C18 C 0.7068(9) -0.1105(13) 0.9204(6) 0.079(4) Uani 1 1 d . . .
H18 H 0.7623 -0.1450 0.9209 0.095 Uiso 1 1 calc R . .
C19 C 0.7035(8) -0.0077(12) 0.9507(6) 0.069(3) Uani 1 1 d . . .
H19 H 0.7573 0.0261 0.9712 0.082 Uiso 1 1 calc R . .
C20 C 0.6238(7) 0.0434(11) 0.9506(5) 0.060(3) Uani 1 1 d . . .
H20 H 0.6245 0.1128 0.9706 0.072 Uiso 1 1 calc R . .
C21 C 0.5386(6) -0.0042(9) 0.9213(4) 0.043(2) Uani 1 1 d . . .
C22 C 0.4538(6) 0.0454(8) 0.9219(4) 0.039(2) Uani 1 1 d . . .
C23 C 0.4457(6) 0.1556(9) 0.9558(4) 0.043(2) Uani 1 1 d . . .
H23A H 0.3827 0.1632 0.9556 0.052 Uiso 1 1 calc R . .
H23B H 0.4806 0.1388 0.9915 0.052 Uiso 1 1 calc R . .
C24 C 0.4765(6) 0.2776(8) 0.9400(4) 0.040(2) Uani 1 1 d . . .
C25 C 0.5489(7) 0.3433(9) 0.9745(4) 0.047(2) Uani 1 1 d . . .
C26 C 0.5967(7) 0.3073(10) 1.0246(4) 0.055(3) Uani 1 1 d . . .
H26 H 0.5810 0.2343 1.0373 0.066 Uiso 1 1 calc R . .
C27 C 0.6646(8) 0.3727(12) 1.0558(5) 0.064(3) Uani 1 1 d . . .
H27 H 0.6932 0.3450 1.0894 0.077 Uiso 1 1 calc R . .
C28 C 0.6928(8) 0.4812(12) 1.0386(5) 0.071(3) Uani 1 1 d . . .
H28 H 0.7425 0.5228 1.0596 0.085 Uiso 1 1 calc R . .
C29 C 0.6459(8) 0.5272(11) 0.9894(5) 0.061(3) Uani 1 1 d . . .
H29 H 0.6614 0.6022 0.9783 0.073 Uiso 1 1 calc R . .
C30 C 0.5754(7) 0.4588(10) 0.9570(4) 0.051(2) Uani 1 1 d . . .
C31 C 0.5240(8) 0.5048(10) 0.9075(5) 0.061(3) Uani 1 1 d . . .
H31 H 0.5404 0.5786 0.8957 0.074 Uiso 1 1 calc R . .
C32 C 0.4528(7) 0.4445(9) 0.8775(5) 0.054(3) Uani 1 1 d . . .
H32 H 0.4188 0.4781 0.8460 0.065 Uiso 1 1 calc R . .
C33 C 0.4293(6) 0.3308(9) 0.8933(4) 0.042(2) Uani 1 1 d . . .
C34 C 0.4376(6) 0.2543(8) 0.7878(4) 0.044(2) Uani 1 1 d . . .
C35 C 0.4903(7) 0.1520(9) 0.8035(4) 0.047(2) Uani 1 1 d . . .
H35 H 0.4645 0.0830 0.8136 0.057 Uiso 1 1 calc R . .
C36 C 0.5809(7) 0.1504(11) 0.8043(5) 0.057(3) Uani 1 1 d . . .
H36 H 0.6164 0.0820 0.8162 0.069 Uiso 1 1 calc R . .
C37 C 0.6184(7) 0.2526(11) 0.7872(5) 0.059(3) Uani 1 1 d . . .
H37 H 0.6793 0.2534 0.7880 0.071 Uiso 1 1 calc R . .
C38 C 0.5663(8) 0.3488(11) 0.7698(5) 0.064(3) Uani 1 1 d . . .
H38 H 0.5914 0.4150 0.7572 0.077 Uiso 1 1 calc R . .
C39 C 0.4751(7) 0.3547(10) 0.7697(4) 0.056(3) Uani 1 1 d . . .
H39 H 0.4405 0.4238 0.7578 0.067 Uiso 1 1 calc R . .
C40 C 0.2706(7) 0.3912(9) 0.7722(4) 0.047(2) Uani 1 1 d . . .
C41 C 0.2534(7) 0.4226(10) 0.7202(5) 0.061(3) Uani 1 1 d . . .
H41 H 0.2773 0.3744 0.6986 0.074 Uiso 1 1 calc R . .
C42 C 0.2031(8) 0.5206(10) 0.6993(5) 0.063(3) Uani 1 1 d . . .
H42 H 0.1919 0.5383 0.6639 0.076 Uiso 1 1 calc R . .
C43 C 0.1679(8) 0.5954(10) 0.7317(8) 0.086(5) Uani 1 1 d . . .
H43 H 0.1343 0.6639 0.7179 0.104 Uiso 1 1 calc R . .
C44 C 0.1831(10) 0.5674(12) 0.7839(7) 0.086(4) Uani 1 1 d . . .
H44 H 0.1585 0.6158 0.8051 0.103 Uiso 1 1 calc R . .
C45 C 0.2353(8) 0.4662(10) 0.8048(6) 0.066(3) Uani 1 1 d . . .
H45 H 0.2470 0.4481 0.8402 0.079 Uiso 1 1 calc R . .
C46 C 0.1983(15) -0.0879(14) 0.5933(8) 0.114(6) Uani 1 1 d . . .
H46A H 0.2597 -0.0575 0.5994 0.137 Uiso 1 1 calc R . .
H46B H 0.1841 -0.0861 0.6266 0.137 Uiso 1 1 calc R . .
Cl3 Cl 0.1286(5) 0.0069(9) 0.5527(3) 0.202(4) Uani 1 1 d . . .
Cl4 Cl 0.1968(10) -0.2291(8) 0.5746(4) 0.281(6) Uani 1 1 d . . .
O3 O 0.9627(11) -0.029(2) 0.9508(7) 0.203(9) Uani 1 1 d . . .

loop_
_atom_site_aniso_label
_atom_site_aniso_U_11
_atom_site_aniso_U_22
_atom_site_aniso_U_33
_atom_site_aniso_U_23
_atom_site_aniso_U_13
_atom_site_aniso_U_12
Pt 0.0473(2) 0.0331(2) 0.0439(2) 0.00040(17) 0.01529(16) -0.00101(16)
Cl1 0.092(2) 0.0586(15) 0.0492(17) -0.0023(13) 0.0281(15) -0.0137(15)
Cl2 0.085(2) 0.0560(16) 0.0689(19) -0.0193(14) 0.0319(16) -0.0259(15)
P1 0.0413(12) 0.0390(13) 0.0451(14) 0.0036(11) 0.0158(11) 0.0023(10)
P2 0.0479(13) 0.0310(12) 0.0432(14) 0.0041(10) 0.0153(11) 0.0015(10)
O1 0.043(3) 0.049(4) 0.043(4) 0.002(3) 0.020(3) 0.001(3)
O2 0.051(4) 0.040(4) 0.041(4) 0.000(3) 0.015(3) -0.001(3)
C1 0.039(5) 0.050(6) 0.068(8) -0.005(5) 0.025(5) 0.002(4)
C2 0.081(9) 0.072(8) 0.077(9) -0.002(7) 0.034(7) 0.017(7)
C3 0.125(13) 0.069(9) 0.105(13) -0.023(9) 0.065(11) -0.001(9)
C4 0.088(11) 0.073(10) 0.155(18) -0.043(12) 0.062(12) 0.005(8)
C5 0.067(9) 0.072(10) 0.17(2) 0.002(11) 0.016(10) 0.032(8)
C6 0.066(8) 0.084(10) 0.084(11) 0.010(8) 0.006(7) 0.021(7)
C7 0.054(6) 0.039(6) 0.058(7) -0.003(5) 0.022(5) -0.002(4)
C8 0.040(5) 0.074(8) 0.068(8) -0.003(6) 0.019(5) 0.004(5)
C9 0.048(7) 0.111(12) 0.089(11) -0.019(9) 0.022(7) -0.019(7)
C10 0.081(10) 0.077(10) 0.109(13) -0.005(9) 0.053(9) -0.016(8)
C11 0.095(10) 0.052(8) 0.129(14) 0.026(8) 0.049(10) -0.009(7)
C12 0.060(7) 0.066(8) 0.079(9) -0.001(7) 0.027(6) -0.011(6)
C13 0.044(5) 0.043(5) 0.041(5) 0.016(4) 0.012(4) 0.009(4)
C14 0.065(6) 0.035(5) 0.056(7) 0.004(4) 0.023(5) -0.005(4)
C15 0.081(8) 0.038(6) 0.056(7) 0.014(5) 0.035(6) 0.019(5)
C16 0.051(6) 0.046(6) 0.057(7) 0.016(5) 0.025(5) 0.008(4)
C17 0.077(8) 0.049(7) 0.075(9) 0.017(6) 0.041(7) 0.021(6)
C18 0.069(8) 0.078(9) 0.101(11) 0.028(8) 0.041(8) 0.030(7)
C19 0.047(6) 0.066(8) 0.093(10) 0.025(7) 0.020(6) 0.012(5)
C20 0.056(6) 0.063(7) 0.070(8) 0.008(6) 0.033(6) 0.000(5)
C21 0.048(5) 0.042(5) 0.046(6) 0.019(4) 0.024(5) 0.009(4)
C22 0.046(5) 0.035(5) 0.040(5) 0.013(4) 0.017(4) 0.007(4)
C23 0.048(5) 0.042(5) 0.044(6) 0.010(4) 0.020(4) 0.002(4)
C24 0.046(5) 0.041(5) 0.036(5) -0.002(4) 0.016(4) 0.007(4)
C25 0.054(6) 0.041(6) 0.050(6) -0.005(5) 0.024(5) 0.009(4)
C26 0.055(6) 0.058(7) 0.048(7) -0.001(5) 0.011(5) 0.003(5)
C27 0.064(7) 0.073(8) 0.052(7) -0.003(6) 0.010(6) 0.004(6)
C28 0.059(7) 0.079(9) 0.075(9) -0.024(7) 0.018(7) -0.021(6)
C29 0.062(7) 0.048(6) 0.071(8) -0.010(6) 0.017(6) -0.010(5)
C30 0.058(6) 0.050(6) 0.046(6) -0.009(5) 0.014(5) 0.008(5)
C31 0.079(8) 0.035(5) 0.070(8) 0.006(5) 0.021(7) -0.003(5)
C32 0.064(7) 0.040(5) 0.056(7) 0.003(5) 0.013(5) 0.000(5)
C33 0.044(5) 0.045(5) 0.040(6) -0.004(4) 0.015(4) 0.000(4)
C34 0.044(5) 0.041(5) 0.050(6) 0.002(4) 0.020(4) -0.001(4)
C35 0.053(6) 0.037(5) 0.058(6) 0.003(5) 0.025(5) 0.002(4)
C36 0.054(6) 0.054(7) 0.068(8) -0.002(6) 0.024(6) 0.007(5)
C37 0.044(6) 0.072(8) 0.061(7) 0.011(6) 0.015(5) 0.003(5)
C38 0.061(7) 0.053(7) 0.089(10) 0.006(6) 0.040(7) -0.019(6)
C39 0.063(6) 0.048(6) 0.056(7) 0.015(5) 0.016(6) -0.004(5)
C40 0.050(5) 0.047(6) 0.038(6) 0.003(4) 0.004(4) -0.016(4)
C41 0.057(6) 0.053(7) 0.064(8) 0.000(6) 0.002(6) -0.005(5)
C42 0.058(7) 0.048(7) 0.071(8) 0.025(6) -0.001(6) -0.005(5)
C43 0.058(7) 0.033(6) 0.155(16) 0.031(8) 0.007(9) 0.007(5)
C44 0.086(10) 0.055(8) 0.113(13) -0.006(8) 0.023(9) 0.022(7)
C45 0.062(7) 0.046(6) 0.085(10) -0.017(6) 0.014(6) -0.001(5)
C46 0.145(16) 0.088(12) 0.110(15) -0.013(10) 0.036(13) -0.005(11)
Cl3 0.167(6) 0.249(9) 0.214(8) 0.146(7) 0.096(6) 0.046(6)
Cl4 0.433(16) 0.137(7) 0.245(11) -0.087(7) 0.051(10) 0.035(8)
O3 0.147(13) 0.30(2) 0.156(14) -0.104(16) 0.037(11) 0.043(15)

loop_
_atom_type_symbol
_atom_type_description
_atom_type_scat_dispersion_real
_atom_type_scat_dispersion_imag
_atom_type_scat_source
C C 0.0033 0.0016 'International Tables Vol C Tables 4.2.6.8 and 6.1.1.4'
H H 0.0000 0.0000 'International Tables Vol C Tables 4.2.6.8 and 6.1.1.4'
O O 0.0106 0.0060 'International Tables Vol C Tables 4.2.6.8 and 6.1.1.4'
P P 0.1023 0.0942 'International Tables Vol C Tables 4.2.6.8 and 6.1.1.4'
Cl Cl 0.1484 0.1585 'International Tables Vol C Tables 4.2.6.8 and 6.1.1.4'
Pt Pt -1.7033 8.3905 'International Tables Vol C Tables 4.2.6.8 and 6.1.1.4'

loop_
_geom_angle_atom_site_label_1
_geom_angle_atom_site_label_2
_geom_angle_atom_site_label_3
_geom_angle
_geom_angle_site_symmetry_1
_geom_angle_site_symmetry_3
_geom_angle_publ_flag
P2 Pt P1 95.37(9) . . ?
P2 Pt Cl2 171.54(10) . . ?
P1 Pt Cl2 92.56(10) . . ?
P2 Pt Cl1 84.91(10) . . ?
P1 Pt Cl1 178.29(10) . . ?
Cl2 Pt Cl1 87.25(11) . . ?
O1 P1 C1 101.1(5) . . ?
O1 P1 C7 102.2(4) . . ?
C1 P1 C7 102.0(4) . . ?
O1 P1 Pt 114.0(2) . . ?
C1 P1 Pt 115.8(4) . . ?
C7 P1 Pt 119.1(4) . . ?
O2 P2 C40 106.9(4) . . ?
O2 P2 C34 102.7(4) . . ?
C40 P2 C34 107.7(5) . . ?
O2 P2 Pt 111.9(3) . . ?
C40 P2 Pt 112.5(3) . . ?
C34 P2 Pt 114.5(3) . . ?
C13 O1 P1 123.9(6) . . ?
C33 O2 P2 124.2(6) . . ?
C2 C1 C6 119.6(11) . . ?
C2 C1 P1 120.2(9) . . ?
C6 C1 P1 120.2(10) . . ?
C3 C2 C1 120.9(14) . . ?
C4 C3 C2 119.9(16) . . ?
C3 C4 C5 120.0(13) . . ?
C6 C5 C4 119.7(15) . . ?
C5 C6 C1 119.8(15) . . ?
C8 C7 C12 119.4(10) . . ?
C8 C7 P1 119.9(9) . . ?
C12 C7 P1 120.6(9) . . ?
C7 C8 C9 119.1(12) . . ?
C10 C9 C8 121.7(13) . . ?
C9 C10 C11 118.7(13) . . ?
C10 C11 C12 121.0(14) . . ?
C7 C12 C11 120.0(13) . . ?
C22 C13 C14 124.4(9) . . ?
C22 C13 O1 116.9(9) . . ?
C14 C13 O1 118.7(9) . . ?
C15 C14 C13 119.0(11) . . ?
C14 C15 C16 121.1(10) . . ?
C15 C16 C21 118.7(9) . . ?
C15 C16 C17 122.0(11) . . ?
C21 C16 C17 119.3(10) . . ?
C18 C17 C16 120.9(12) . . ?
C17 C18 C19 119.4(11) . . ?
C20 C19 C18 121.2(13) . . ?
C19 C20 C21 122.9(12) . . ?
C22 C21 C20 124.0(10) . . ?
C22 C21 C16 119.8(9) . . ?
C20 C21 C16 116.2(9) . . ?
C13 C22 C21 117.1(9) . . ?
C13 C22 C23 120.4(8) . . ?
C21 C22 C23 122.5(9) . . ?
C24 C23 C22 117.0(7) . . ?
C33 C24 C25 118.9(9) . . ?
C33 C24 C23 119.8(9) . . ?
C25 C24 C23 121.2(9) . . ?
C26 C25 C24 125.6(10) . . ?
C26 C25 C30 115.9(10) . . ?
C24 C25 C30 118.5(9) . . ?
C27 C26 C25 123.3(12) . . ?
C26 C27 C28 121.1(12) . . ?
C27 C28 C29 119.5(11) . . ?
C30 C29 C28 119.1(11) . . ?
C29 C30 C31 120.6(11) . . ?
C29 C30 C25 120.9(10) . . ?
C31 C30 C25 118.3(10) . . ?
C32 C31 C30 121.6(10) . . ?
C31 C32 C33 120.2(11) . . ?
C24 C33 C32 122.3(10) . . ?
C24 C33 O2 117.1(8) . . ?
C32 C33 O2 120.6(9) . . ?
C35 C34 C39 119.2(9) . . ?
C35 C34 P2 116.5(7) . . ?
C39 C34 P2 123.9(8) . . ?
C34 C35 C36 121.1(10) . . ?
C35 C36 C37 119.2(10) . . ?
C38 C37 C36 119.5(10) . . ?
C37 C38 C39 122.8(10) . . ?
C34 C39 C38 118.1(10) . . ?
C41 C40 C45 118.1(11) . . ?
C41 C40 P2 123.7(9) . . ?
C45 C40 P2 118.0(8) . . ?
C42 C41 C40 122.7(12) . . ?
C41 C42 C43 119.2(13) . . ?
C44 C43 C42 120.2(11) . . ?
C43 C44 C45 119.8(13) . . ?
C44 C45 C40 120.0(13) . . ?
Cl4 C46 Cl3 116.7(13) . . ?

loop_
_geom_bond_atom_site_label_1
_geom_bond_atom_site_label_2
_geom_bond_distance
_geom_bond_site_symmetry_2
_geom_bond_publ_flag
Pt P2 2.223(2) . ?
Pt P1 2.229(3) . ?
Pt Cl2 2.324(3) . ?
Pt Cl1 2.346(3) . ?
P1 O1 1.606(7) . ?
P1 C1 1.779(10) . ?
P1 C7 1.808(10) . ?
P2 O2 1.617(7) . ?
P2 C40 1.792(11) . ?
P2 C34 1.803(9) . ?
O1 C13 1.413(11) . ?
O2 C33 1.407(11) . ?
C1 C2 1.391(16) . ?
C1 C6 1.402(16) . ?
C2 C3 1.381(18) . ?
C3 C4 1.38(2) . ?
C4 C5 1.42(3) . ?
C5 C6 1.38(2) . ?
C7 C8 1.372(15) . ?
C7 C12 1.373(16) . ?
C8 C9 1.408(18) . ?
C9 C10 1.35(2) . ?
C10 C11 1.37(2) . ?
C11 C12 1.392(16) . ?
C13 C22 1.355(13) . ?
C13 C14 1.393(14) . ?
C14 C15 1.340(14) . ?
C15 C16 1.407(16) . ?
C16 C21 1.430(15) . ?
C16 C17 1.441(14) . ?
C17 C18 1.362(19) . ?
C18 C19 1.398(19) . ?
C19 C20 1.346(15) . ?
C20 C21 1.422(15) . ?
C21 C22 1.416(12) . ?
C22 C23 1.537(14) . ?
C23 C24 1.521(13) . ?
C24 C33 1.381(13) . ?
C24 C25 1.424(14) . ?
C25 C26 1.387(15) . ?
C25 C30 1.450(15) . ?
C26 C27 1.344(16) . ?
C27 C28 1.391(18) . ?
C28 C29 1.399(17) . ?
C29 C30 1.398(15) . ?
C30 C31 1.426(15) . ?
C31 C32 1.335(15) . ?
C32 C33 1.399(14) . ?
C34 C35 1.381(13) . ?
C34 C39 1.393(13) . ?
C35 C36 1.385(13) . ?
C36 C37 1.397(15) . ?
C37 C38 1.329(16) . ?
C38 C39 1.401(15) . ?
C40 C41 1.378(15) . ?
C40 C45 1.410(16) . ?
C41 C42 1.352(15) . ?
C42 C43 1.41(2) . ?
C43 C44 1.38(2) . ?
C44 C45 1.394(18) . ?
C46 Cl4 1.630(16) . ?
C46 Cl3 1.658(19) . ?
